data_7056222
loop_
_publ_author_name
'Wang, Hui-Sheng'
'Yang, Feng-Jun'
'Long, Qiao-Qiao'
'Huang, Zhi-Yong'
'Chen, Wei'
'Pan, Zhiquan'

_publ_section_title
;
 Syntheses, Crystal Structures, and Magnetic Properties of a Family of
 Heterometallic Octanuclear [Cu6Ln2] (Ln = Dy(III), Tb(III), Ho(III),
 Er(III), and Gd(III)) Complexes
;
_journal_name_full 'New J. Chem.'
_journal_paper_doi 10.1039/C7NJ00459A
_journal_year 2017
_chemical_formula_sum 'C45 H62 Cl6 Cu6 Er2 N8 O19'
_chemical_formula_weight 1947.48
_space_group_crystal_system trigonal
_space_group_IT_number 167
_space_group_name_Hall '-R 3 2"c'
_space_group_name_H-M_alt 'R -3 c :H'
_symmetry_space_group_name_Hall '-R 3 2"c'
_symmetry_space_group_name_H-M 'R -3 c :H'
_atom_sites_solution_hydrogens mixed
_audit_creation_method SHELXL-2014/7
_audit_update_record
;
2017-05-04 deposited with the CCDC.
2017-05-23 downloaded from the CCDC.
;
_cell_angle_alpha 90
_cell_angle_beta 90
_cell_angle_gamma 120
_cell_formula_units_Z 6
_cell_length_a 15.7612(5)
_cell_length_b 15.7612(5)
_cell_length_c 44.844(2)
_cell_measurement_reflns_used 2903
_cell_measurement_temperature 293(2)
_cell_measurement_theta_max 25.1669
_cell_measurement_theta_min 3.7574
_cell_volume 9647.5(6)
_computing_cell_refinement 'Bruker SMART'
_computing_data_collection 'Bruker SMART'
_computing_data_reduction 'Bruker SAINT'
_computing_molecular_graphics 'Bruker SHELXTL'
_computing_publication_material 'Bruker SHELXTL'
_computing_structure_refinement 'SHELXL-2014/7 (Sheldrick, 2014)'
_computing_structure_solution 'SHELXS-97 (Sheldrick, 1990)'
_diffrn_ambient_temperature 293(2)
_diffrn_measured_fraction_theta_full 0.993
_diffrn_measured_fraction_theta_max 0.992
_diffrn_measurement_device_type 'PHOTON100 CMOS detector'
_diffrn_measurement_method 'omega scan'
_diffrn_radiation_type MoK\a
_diffrn_radiation_wavelength 0.71073
_diffrn_reflns_av_R_equivalents 0.0664
_diffrn_reflns_av_unetI/netI 0.0391
_diffrn_reflns_Laue_measured_fraction_full 0.993
_diffrn_reflns_Laue_measured_fraction_max 0.992
_diffrn_reflns_limit_h_max 18
_diffrn_reflns_limit_h_min -18
_diffrn_reflns_limit_k_max 14
_diffrn_reflns_limit_k_min -18
_diffrn_reflns_limit_l_max 46
_diffrn_reflns_limit_l_min -53
_diffrn_reflns_number 11237
_diffrn_reflns_point_group_measured_fraction_full 0.993
_diffrn_reflns_point_group_measured_fraction_max 0.992
_diffrn_reflns_theta_full 25.242
_diffrn_reflns_theta_max 25.359
_diffrn_reflns_theta_min 3.120
_exptl_absorpt_coefficient_mu 4.843
_exptl_absorpt_correction_T_max 0.7452
_exptl_absorpt_correction_T_min 0.6550
_exptl_absorpt_correction_type multi-scan
_exptl_absorpt_process_details 'SADABS (Bruker, 2012)'
_exptl_crystal_colour blue
_exptl_crystal_density_diffrn 2.011
_exptl_crystal_description block
_exptl_crystal_F_000 5712
_exptl_crystal_size_max 0.16
_exptl_crystal_size_mid 0.15
_exptl_crystal_size_min 0.13
_refine_diff_density_max 1.580
_refine_diff_density_min -0.743
_refine_diff_density_rms 0.133
_refine_ls_extinction_method none
_refine_ls_goodness_of_fit_ref 1.042
_refine_ls_hydrogen_treatment mixed
_refine_ls_matrix_type full
_refine_ls_number_parameters 161
_refine_ls_number_reflns 1958
_refine_ls_number_restraints 18
_refine_ls_restrained_S_all 1.045
_refine_ls_R_factor_all 0.0654
_refine_ls_R_factor_gt 0.0352
_refine_ls_shift/su_max 0.000
_refine_ls_shift/su_mean 0.000
_refine_ls_structure_factor_coef Fsqd
_refine_ls_weighting_details 'w=1/[\s^2^(Fo^2^)+(0.0486P)^2^+40.7458P] where P=(Fo^2^+2Fc^2^)/3'
_refine_ls_weighting_scheme calc
_refine_ls_wR_factor_gt 0.0784
_refine_ls_wR_factor_ref 0.0918
_reflns_Friedel_coverage 0.000
_reflns_number_gt 1378
_reflns_number_total 1958
_reflns_threshold_expression 'I > 2\s(I)'
_cod_data_source_file c7nj00459a2.cif
_cod_data_source_block 2
_cod_original_cell_volume 9647.5(8)
_cod_database_code 7056222
_shelx_shelxl_version_number 2014/7
_shelx_space_group_comment
;
The symmetry employed for this shelxl refinement is uniquely defined
by the following loop, which should always be used as a source of
symmetry information in preference to the above space-group names.
They are only intended as comments.
;

loop_
_space_group_symop_operation_xyz
'x, y, z'
'-y, x-y, z'
'-x+y, -x, z'
'y, x, -z+1/2'
'x-y, -y, -z+1/2'
'-x, -x+y, -z+1/2'
'x+2/3, y+1/3, z+1/3'
'-y+2/3, x-y+1/3, z+1/3'
'-x+y+2/3, -x+1/3, z+1/3'
'y+2/3, x+1/3, -z+5/6'
'x-y+2/3, -y+1/3, -z+5/6'
'-x+2/3, -x+y+1/3, -z+5/6'
'x+1/3, y+2/3, z+2/3'
'-y+1/3, x-y+2/3, z+2/3'
'-x+y+1/3, -x+2/3, z+2/3'
'y+1/3, x+2/3, -z+7/6'
'x-y+1/3, -y+2/3, -z+7/6'
'-x+1/3, -x+y+2/3, -z+7/6'
'-x, -y, -z'
'y, -x+y, -z'
'x-y, x, -z'
'-y, -x, z-1/2'
'-x+y, y, z-1/2'
'x, x-y, z-1/2'
'-x+2/3, -y+1/3, -z+1/3'
'y+2/3, -x+y+1/3, -z+1/3'
'x-y+2/3, x+1/3, -z+1/3'
'-y+2/3, -x+1/3, z-1/6'
'-x+y+2/3, y+1/3, z-1/6'
'x+2/3, x-y+1/3, z-1/6'
'-x+1/3, -y+2/3, -z+2/3'
'y+1/3, -x+y+2/3, -z+2/3'
'x-y+1/3, x+2/3, -z+2/3'
'-y+1/3, -x+2/3, z+1/6'
'-x+y+1/3, y+2/3, z+1/6'
'x+1/3, x-y+2/3, z+1/6'

loop_
_atom_site_label
_atom_site_type_symbol
_atom_site_fract_x
_atom_site_fract_y
_atom_site_fract_z
_atom_site_U_iso_or_equiv
_atom_site_adp_type
_atom_site_occupancy
_atom_site_site_symmetry_order
_atom_site_calc_flag
_atom_site_refinement_flags_posn
_atom_site_refinement_flags_adp
_atom_site_refinement_flags_occupancy
_atom_site_disorder_assembly
_atom_site_disorder_group
C1 C 0.6100(6) 0.2295(5) 0.19937(15) 0.052(2) Uani 1 1 d . . . . .
H1A H 0.5959 0.2265 0.2205 0.10(3) Uiso 1 1 calc R . . . .
H1B H 0.6497 0.1991 0.1963 0.08(3) Uiso 1 1 calc R . . . .
C2 C 0.5158(5) 0.1725(6) 0.18280(14) 0.0439(18) Uani 1 1 d . . . . .
H2A H 0.4929 0.1030 0.1843 0.07(3) Uiso 1 1 calc R . . . .
H2B H 0.4664 0.1847 0.1913 0.14(5) Uiso 1 1 calc R . . . .
C3 C 0.2701(6) 0.0976(9) 0.07860(19) 0.094(4) Uani 1 1 d . . . . .
H3 H 0.2374 0.0417 0.0903 0.06(2) Uiso 1 1 calc R . . . .
C4 C 0.2282(8) 0.1032(10) 0.0529(2) 0.129(6) Uani 1 1 d . . . . .
H4 H 0.1673 0.0521 0.0471 0.09(3) Uiso 1 1 calc R . . . .
C5 C 0.2776(7) 0.1864(12) 0.0354(2) 0.130(6) Uani 1 1 d . . . . .
H5 H 0.2500 0.1912 0.0176 0.12(4) Uiso 1 1 calc R . . . .
C6 C 0.3662(6) 0.2607(9) 0.04426(17) 0.085(4) Uani 1 1 d . . . . .
H6 H 0.3997 0.3167 0.0326 0.039(19) Uiso 1 1 calc R . . . .
C7 C 0.4061(5) 0.2521(7) 0.07090(15) 0.052(2) Uani 1 1 d . . . . .
C8 C 0.5035(6) 0.3333 0.0833 0.035(2) Uani 1 2 d S T P . .
Cl1 Cl 0.31740(14) 0.03148(16) 0.14236(5) 0.0656(6) Uani 1 1 d . . . . .
Cu1 Cu 0.43258(6) 0.17163(6) 0.12343(2) 0.0385(2) Uani 1 1 d . . . . .
Er1 Er 0.6667 0.3333 0.13477(2) 0.02272(16) Uani 1 3 d S T P . .
N1 N 0.6667 0.3333 0.19015(19) 0.033(2) Uani 1 3 d S T P . .
N2 N 0.3575(4) 0.1702(5) 0.08766(11) 0.0546(18) Uani 1 1 d . . . . .
O1 O 0.5314(3) 0.2018(3) 0.15215(9) 0.0337(10) Uani 1 1 d . . . . .
O2 O 0.5322(3) 0.2940(3) 0.10630(9) 0.0346(11) Uani 1 1 d . . . . .
O3 O 0.0000 0.0000 0.0000 0.29(2) Uani 1 6 d S T P . .
H3A H 0.0449 0.0140 0.0130 0.347 Uiso 0.1667 1 d R U P . .
H3B H 0.0223 0.0459 -0.0130 0.347 Uiso 0.1667 1 d R U P . .
O4A O 0.173(3) 0.797(2) 0.0963(10) 0.25(2) Uani 0.48(3) 1 d D U P A 1
H4AB H 0.145(16) 0.830(15) 0.101(7) 0.296 Uiso 0.48(3) 1 d D U P A 1
H4AA H 0.15(2) 0.77(2) 0.080(4) 0.296 Uiso 0.48(3) 1 d D U P A 1
O4B O 0.239(6) 0.775(5) 0.123(2) 0.52(4) Uani 0.52(3) 1 d D U P A 2
H4BA H 0.25(3) 0.729(17) 0.118(9) 0.627 Uiso 0.52(3) 1 d D U P A 2
H4BB H 0.25(4) 0.78(3) 0.141(3) 0.627 Uiso 0.52(3) 1 d D U P A 2

loop_
_atom_site_aniso_label
_atom_site_aniso_U_11
_atom_site_aniso_U_22
_atom_site_aniso_U_33
_atom_site_aniso_U_23
_atom_site_aniso_U_13
_atom_site_aniso_U_12
C1 0.067(5) 0.047(4) 0.029(4) 0.010(3) -0.004(4) 0.018(5)
C2 0.052(5) 0.046(5) 0.027(4) 0.016(3) 0.005(3) 0.019(4)
C3 0.033(5) 0.142(10) 0.045(5) 0.003(6) -0.008(4) -0.002(6)
C4 0.042(6) 0.198(15) 0.058(6) 0.015(8) -0.022(5) -0.006(8)
C5 0.043(6) 0.230(16) 0.051(6) 0.041(8) -0.017(5) 0.020(8)
C6 0.043(5) 0.157(10) 0.039(4) 0.039(6) -0.002(4) 0.038(6)
C7 0.031(4) 0.093(6) 0.030(4) 0.008(4) 0.001(3) 0.030(4)
C8 0.033(4) 0.055(6) 0.024(5) 0.012(4) 0.006(2) 0.028(3)
Cl1 0.0397(11) 0.0553(13) 0.0673(13) 0.0174(10) 0.0019(9) -0.0021(10)
Cu1 0.0261(4) 0.0459(5) 0.0301(4) 0.0083(4) 0.0016(3) 0.0080(4)
Er1 0.02412(19) 0.02412(19) 0.0199(2) 0.000 0.000 0.01206(9)
N1 0.037(3) 0.037(3) 0.024(4) 0.000 0.000 0.0186(16)
N2 0.025(3) 0.086(5) 0.030(3) 0.010(3) 0.005(2) 0.010(3)
O1 0.032(2) 0.034(3) 0.026(2) 0.0101(19) -0.0001(18) 0.010(2)
O2 0.026(2) 0.048(3) 0.026(2) 0.0135(19) -0.0001(18) 0.016(2)
O3 0.26(3) 0.26(3) 0.34(6) 0.000 0.000 0.132(16)
O4A 0.25(3) 0.14(2) 0.29(4) -0.02(2) 0.16(3) 0.06(2)
O4B 0.49(5) 0.52(5) 0.51(5) 0.00(4) 0.00(4) 0.22(4)

loop_
_atom_type_symbol
_atom_type_description
_atom_type_scat_dispersion_real
_atom_type_scat_dispersion_imag
_atom_type_scat_source
C C 0.0033 0.0016 'International Tables Vol C Tables 4.2.6.8 and 6.1.1.4'
H H 0.0000 0.0000 'International Tables Vol C Tables 4.2.6.8 and 6.1.1.4'
Cl Cl 0.1484 0.1585 'International Tables Vol C Tables 4.2.6.8 and 6.1.1.4'
Cu Cu 0.3201 1.2651 'International Tables Vol C Tables 4.2.6.8 and 6.1.1.4'
Er Er -0.2586 4.9576 'International Tables Vol C Tables 4.2.6.8 and 6.1.1.4'
N N 0.0061 0.0033 'International Tables Vol C Tables 4.2.6.8 and 6.1.1.4'
O O 0.0106 0.0060 'International Tables Vol C Tables 4.2.6.8 and 6.1.1.4'

loop_
_geom_angle_atom_site_label_1
_geom_angle_atom_site_label_2
_geom_angle_atom_site_label_3
_geom_angle
_geom_angle_site_symmetry_1
_geom_angle_site_symmetry_3
N1 C1 C2 113.3(6) . .
N1 C1 H1A 108.9 . .
C2 C1 H1A 108.9 . .
N1 C1 H1B 108.9 . .
C2 C1 H1B 108.9 . .
H1A C1 H1B 107.7 . .
O1 C2 C1 109.0(6) . .
O1 C2 H2A 109.9 . .
C1 C2 H2A 109.9 . .
O1 C2 H2B 109.9 . .
C1 C2 H2B 109.9 . .
H2A C2 H2B 108.3 . .
N2 C3 C4 122.0(10) . .
N2 C3 H3 119.0 . .
C4 C3 H3 119.0 . .
C3 C4 C5 118.9(10) . .
C3 C4 H4 120.6 . .
C5 C4 H4 120.6 . .
C6 C5 C4 119.9(9) . .
C6 C5 H5 120.0 . .
C4 C5 H5 120.0 . .
C5 C6 C7 119.2(10) . .
C5 C6 H6 120.4 . .
C7 C6 H6 120.4 . .
N2 C7 C6 120.3(8) . .
N2 C7 C8 116.7(5) . .
C6 C7 C8 123.1(7) . .
O2 C8 O2 113.5(7) 17_554 .
O2 C8 C7 108.1(3) 17_554 17_554
O2 C8 C7 109.3(3) . 17_554
O2 C8 C7 109.3(3) 17_554 .
O2 C8 C7 108.1(3) . .
C7 C8 C7 108.3(8) 17_554 .
O1 Cu1 O2 82.17(17) . .
O1 Cu1 N2 164.7(2) . .
O2 Cu1 N2 82.7(2) . .
O1 Cu1 Cl1 98.71(13) . .
O2 Cu1 Cl1 179.11(14) . .
N2 Cu1 Cl1 96.42(19) . .
O1 Cu1 Er1 40.58(12) . .
O2 Cu1 Er1 42.05(12) . .
N2 Cu1 Er1 124.13(17) . .
Cl1 Cu1 Er1 138.81(6) . .
O1 Er1 O1 108.60(10) . 3_665
O1 Er1 O1 108.60(10) . 2_655
O1 Er1 O1 108.60(10) 3_665 2_655
O1 Er1 O2 91.84(16) . 2_655
O1 Er1 O2 159.01(16) 3_665 2_655
O1 Er1 O2 67.56(14) 2_655 2_655
O1 Er1 O2 159.01(16) . 3_665
O1 Er1 O2 67.56(14) 3_665 3_665
O1 Er1 O2 91.84(16) 2_655 3_665
O2 Er1 O2 91.66(14) 2_655 3_665
O1 Er1 O2 67.56(14) . .
O1 Er1 O2 91.85(16) 3_665 .
O1 Er1 O2 159.01(16) 2_655 .
O2 Er1 O2 91.66(14) 2_655 .
O2 Er1 O2 91.66(14) 3_665 .
O1 Er1 N1 69.67(10) . .
O1 Er1 N1 69.67(10) 3_665 .
O1 Er1 N1 69.67(10) 2_655 .
O2 Er1 N1 124.08(10) 2_655 .
O2 Er1 N1 124.08(10) 3_665 .
O2 Er1 N1 124.09(10) . .
O1 Er1 Cu1 105.96(11) . 2_655
O1 Er1 Cu1 136.20(11) 3_665 2_655
O1 Er1 Cu1 33.23(10) 2_655 2_655
O2 Er1 Cu1 34.69(10) 2_655 2_655
O2 Er1 Cu1 88.41(11) 3_665 2_655
O2 Er1 Cu1 126.27(12) . 2_655
N1 Er1 Cu1 98.842(15) . 2_655
O1 Er1 Cu1 33.23(10) . .
O1 Er1 Cu1 105.96(11) 3_665 .
O1 Er1 Cu1 136.20(11) 2_655 .
O2 Er1 Cu1 88.41(11) 2_655 .
O2 Er1 Cu1 126.27(12) 3_665 .
O2 Er1 Cu1 34.69(10) . .
N1 Er1 Cu1 98.841(15) . .
Cu1 Er1 Cu1 117.681(8) 2_655 .
O1 Er1 Cu1 136.20(11) . 3_665
O1 Er1 Cu1 33.23(10) 3_665 3_665
O1 Er1 Cu1 105.96(11) 2_655 3_665
O2 Er1 Cu1 126.27(12) 2_655 3_665
O2 Er1 Cu1 34.69(10) 3_665 3_665
O2 Er1 Cu1 88.41(11) . 3_665
N1 Er1 Cu1 98.842(15) . 3_665
Cu1 Er1 Cu1 117.681(8) 2_655 3_665
Cu1 Er1 Cu1 117.683(8) . 3_665
C1 N1 C1 112.5(4) 3_665 2_655
C1 N1 C1 112.5(4) 3_665 .
C1 N1 C1 112.5(4) 2_655 .
C1 N1 Er1 106.2(4) 3_665 .
C1 N1 Er1 106.2(4) 2_655 .
C1 N1 Er1 106.2(4) . .
C3 N2 C7 119.8(7) . .
C3 N2 Cu1 127.3(6) . .
C7 N2 Cu1 112.8(5) . .
C2 O1 Cu1 125.9(4) . .
C2 O1 Er1 124.2(4) . .
Cu1 O1 Er1 106.19(17) . .
C8 O2 Cu1 117.1(3) . .
C8 O2 Er1 139.5(3) . .
Cu1 O2 Er1 103.26(17) . .
H3A O3 H3B 108.0 . .
O4A O4A H4AA 53(10) 16_454 .

loop_
_geom_bond_atom_site_label_1
_geom_bond_atom_site_label_2
_geom_bond_distance
_geom_bond_site_symmetry_2
C1 N1 1.478(7) .
C1 C2 1.493(10) .
C1 H1A 0.9700 .
C1 H1B 0.9700 .
C2 O1 1.431(7) .
C2 H2A 0.9700 .
C2 H2B 0.9700 .
C3 N2 1.339(10) .
C3 C4 1.352(13) .
C3 H3 0.9300 .
C4 C5 1.386(17) .
C4 H4 0.9300 .
C5 C6 1.359(14) .
C5 H5 0.9300 .
C6 C7 1.388(10) .
C6 H6 0.9300 .
C7 N2 1.352(10) .
C7 C8 1.531(9) .
C8 O2 1.389(6) 17_554
C8 O2 1.389(6) .
C8 C7 1.531(9) 17_554
Cl1 Cu1 2.210(2) .
Cu1 O1 1.889(4) .
Cu1 O2 1.936(4) .
Cu1 N2 1.987(6) .
Cu1 Er1 3.3112(8) .
Er1 O1 2.243(4) .
Er1 O1 2.243(4) 3_665
Er1 O1 2.243(4) 2_655
Er1 O2 2.278(4) 2_655
Er1 O2 2.278(4) 3_665
Er1 O2 2.278(4) .
Er1 N1 2.483(8) .
Er1 Cu1 3.3112(8) 2_655
Er1 Cu1 3.3112(8) 3_665
N1 C1 1.478(7) 3_665
N1 C1 1.478(7) 2_655
O3 H3A 0.8556 .
O3 H3B 0.8556 .
O4A O4A 1.64(10) 16_454
O4A H4AA 0.851(10) .
O4B H4BA 0.850(11) .

loop_
_geom_torsion_atom_site_label_1
_geom_torsion_atom_site_label_2
_geom_torsion_atom_site_label_3
_geom_torsion_atom_site_label_4
_geom_torsion
_geom_torsion_site_symmetry_1
_geom_torsion_site_symmetry_4
N1 C1 C2 O1 40.0(9) . .
N2 C3 C4 C5 0(2) . .
C3 C4 C5 C6 0(2) . .
C4 C5 C6 C7 0(2) . .
C5 C6 C7 N2 0.5(16) . .
C5 C6 C7 C8 -177.7(10) . .
N2 C7 C8 O2 138.5(6) . 17_554
C6 C7 C8 O2 -43.2(10) . 17_554
N2 C7 C8 O2 14.5(9) . .
C6 C7 C8 O2 -167.2(8) . .
N2 C7 C8 C7 -103.8(7) . 17_554
C6 C7 C8 C7 74.4(8) . 17_554
C2 C1 N1 C1 69.5(11) . 3_665
C2 C1 N1 C1 -162.2(7) . 2_655
C2 C1 N1 Er1 -46.4(7) . .
C4 C3 N2 C7 0.1(16) . .
C4 C3 N2 Cu1 -176.6(9) . .
C6 C7 N2 C3 -0.6(13) . .
C8 C7 N2 C3 177.8(8) . .
C6 C7 N2 Cu1 176.6(7) . .
C8 C7 N2 Cu1 -5.1(9) . .
C1 C2 O1 Cu1 -167.1(5) . .
C1 C2 O1 Er1 -11.7(8) . .
O2 Cu1 O1 C2 151.5(5) . .
N2 Cu1 O1 C2 159.8(9) . .
Cl1 Cu1 O1 C2 -28.6(5) . .
Er1 Cu1 O1 C2 158.9(6) . .
O2 Cu1 O1 Er1 -7.43(19) . .
N2 Cu1 O1 Er1 0.8(10) . .
Cl1 Cu1 O1 Er1 172.45(15) . .
O2 C8 O2 Cu1 -139.2(4) 17_554 .
C7 C8 O2 Cu1 100.1(5) 17_554 .
C7 C8 O2 Cu1 -17.7(6) . .
O2 C8 O2 Er1 46.0(4) 17_554 .
C7 C8 O2 Er1 -74.7(8) 17_554 .
C7 C8 O2 Er1 167.5(4) . .
